data_7106714
loop_
_publ_author_name
'Liping Cao'
'Jun-Gang Wang'
'Jiao-Yang Ding'
'Anxin Wu'
'Lyle Isaacs'

_publ_section_title
;
 Reassembly self-sorting triggered by heterodimerization
;
_journal_name_full Chem.Commun.
_journal_page_first 8548
_journal_paper_doi 10.1039/c1cc13288a
_journal_volume 47
_journal_year 2011
_chemical_formula_moiety 'C44 H44 F6 N10 O16, C2 H4 Cl2'
_chemical_formula_sum 'C46 H48 Cl2 F6 N10 O16'
_chemical_formula_weight 1181.84
_chemical_name_systematic
;
?
;
_space_group_IT_number 15
_symmetry_cell_setting monoclinic
_symmetry_space_group_name_Hall '-C 2yc'
_symmetry_space_group_name_H-M 'C 1 2/c 1'
_atom_sites_solution_hydrogens geom
_atom_sites_solution_primary direct
_atom_sites_solution_secondary difmap
_audit_creation_method SHELXL-97
_cell_angle_alpha 90.00
_cell_angle_beta 112.158(6)
_cell_angle_gamma 90.00
_cell_formula_units_Z 8
_cell_length_a 31.260(11)
_cell_length_b 13.333(5)
_cell_length_c 27.209(10)
_cell_measurement_reflns_used 6362
_cell_measurement_temperature 292(2)
_cell_measurement_theta_max 20.82
_cell_measurement_theta_min 2.42
_cell_volume 10503(7)
_computing_cell_refinement 'Bruker SMART'
_computing_data_collection 'Bruker SMART'
_computing_data_reduction 'Bruker SAINT'
_computing_molecular_graphics 'Bruker SHELXTL'
_computing_publication_material 'Bruker SHELXTL'
_computing_structure_refinement 'SHELXL-97 (Sheldrick, 1997)'
_computing_structure_solution 'SHELXS-97 (Sheldrick, 1990)'
_diffrn_ambient_temperature 292(2)
_diffrn_measured_fraction_theta_full 0.998
_diffrn_measured_fraction_theta_max 0.998
_diffrn_measurement_device_type 'CCD area detector'
_diffrn_measurement_method 'phi and omega scans'
_diffrn_radiation_monochromator graphite
_diffrn_radiation_source 'fine-focus sealed tube'
_diffrn_radiation_type MoK\a
_diffrn_radiation_wavelength 0.71073
_diffrn_reflns_av_R_equivalents 0.0878
_diffrn_reflns_av_sigmaI/netI 0.0820
_diffrn_reflns_limit_h_max 35
_diffrn_reflns_limit_h_min -37
_diffrn_reflns_limit_k_max 15
_diffrn_reflns_limit_k_min -15
_diffrn_reflns_limit_l_max 32
_diffrn_reflns_limit_l_min -32
_diffrn_reflns_number 36605
_diffrn_reflns_theta_full 25.00
_diffrn_reflns_theta_max 25.00
_diffrn_reflns_theta_min 1.41
_exptl_absorpt_coefficient_mu 0.224
_exptl_absorpt_correction_type none
_exptl_crystal_colour colorless
_exptl_crystal_density_diffrn 1.495
_exptl_crystal_density_method 'not measured'
_exptl_crystal_description block
_exptl_crystal_F_000 4880
_exptl_crystal_size_max 0.40
_exptl_crystal_size_mid 0.30
_exptl_crystal_size_min 0.30
_refine_diff_density_max 0.741
_refine_diff_density_min -0.479
_refine_diff_density_rms 0.060
_refine_ls_extinction_method none
_refine_ls_goodness_of_fit_ref 0.986
_refine_ls_hydrogen_treatment constr
_refine_ls_matrix_type full
_refine_ls_number_parameters 834
_refine_ls_number_reflns 9236
_refine_ls_number_restraints 95
_refine_ls_restrained_S_all 0.998
_refine_ls_R_factor_all 0.1271
_refine_ls_R_factor_gt 0.0705
_refine_ls_shift/su_max 0.000
_refine_ls_shift/su_mean 0.000
_refine_ls_structure_factor_coef Fsqd
_refine_ls_weighting_details 'calc w=1/[\s^2^(Fo^2^)+(0.1281P)^2^+0.0000P] where P=(Fo^2^+2Fc^2^)/3'
_refine_ls_weighting_scheme calc
_refine_ls_wR_factor_gt 0.1929
_refine_ls_wR_factor_ref 0.2233
_reflns_number_gt 5034
_reflns_number_total 9236
_reflns_threshold_expression >2sigma(I)
_cod_data_source_file c1cc13288a.txt
_cod_data_source_block f:\cf3-4ucc\work\050807dm
_cod_original_cell_volume 10504(6)
_cod_original_sg_symbol_H-M C2/c
_cod_database_code 7106714

loop_
_symmetry_equiv_pos_as_xyz
'x, y, z'
'-x, y, -z+1/2'
'x+1/2, y+1/2, z'
'-x+1/2, y+1/2, -z+1/2'
'-x, -y, -z'
'x, -y, z-1/2'
'-x+1/2, -y+1/2, -z'
'x+1/2, -y+1/2, z-1/2'

loop_
_atom_site_label
_atom_site_type_symbol
_atom_site_fract_x
_atom_site_fract_y
_atom_site_fract_z
_atom_site_U_iso_or_equiv
_atom_site_adp_type
_atom_site_occupancy
_atom_site_symmetry_multiplicity
_atom_site_calc_flag
_atom_site_refinement_flags
_atom_site_disorder_assembly
_atom_site_disorder_group
C1 C -0.02793(12) 0.4279(2) 0.36552(14) 0.0513(8) Uani 1 1 d . . .
C2 C -0.04224(11) 0.2987(2) 0.41588(13) 0.0503(8) Uani 1 1 d . . .
C3 C -0.04492(13) 0.1479(3) 0.36908(15) 0.0576(9) Uani 1 1 d . . .
C4 C -0.08171(11) 0.3025(2) 0.35932(13) 0.0528(8) Uani 1 1 d . . .
C5 C -0.05897(13) 0.3031(3) 0.46287(15) 0.0594(9) Uani 1 1 d . . .
C6 C -0.10433(19) 0.2172(4) 0.5027(2) 0.1073(17) Uani 1 1 d . . .
H6A H -0.0787 0.1942 0.5338 0.129 Uiso 1 1 calc R . .
H6B H -0.1151 0.2807 0.5111 0.129 Uiso 1 1 calc R . .
C7 C -0.1409(2) 0.1453(5) 0.4883(3) 0.150(3) Uani 1 1 d . . .
H7A H -0.1677 0.1723 0.4606 0.225 Uiso 1 1 calc R . .
H7B H -0.1483 0.1301 0.5187 0.225 Uiso 1 1 calc R . .
H7C H -0.1313 0.0851 0.4759 0.225 Uiso 1 1 calc R . .
C8 C -0.13011(14) 0.3292(3) 0.35773(15) 0.0638(10) Uani 1 1 d . . .
C9 C -0.17036(16) 0.4571(4) 0.3841(2) 0.0921(14) Uani 1 1 d . . .
H9A H -0.1948 0.4473 0.3496 0.110 Uiso 1 1 calc R . .
H9B H -0.1660 0.5287 0.3902 0.110 Uiso 1 1 calc R . .
C10 C -0.18462(18) 0.4129(5) 0.4250(2) 0.1132(18) Uani 1 1 d . . .
H10A H -0.1949 0.3453 0.4153 0.170 Uiso 1 1 calc R . .
H10B H -0.2094 0.4517 0.4280 0.170 Uiso 1 1 calc R . .
H10C H -0.1589 0.4128 0.4584 0.170 Uiso 1 1 calc R . .
C11 C -0.10342(13) 0.1835(3) 0.28132(14) 0.0609(9) Uani 1 1 d . . .
H11A H -0.1353 0.2050 0.2702 0.073 Uiso 1 1 calc R . .
H11B H -0.1036 0.1114 0.2767 0.073 Uiso 1 1 calc R . .
C12 C -0.08995(13) 0.4054(3) 0.27740(14) 0.0603(9) Uani 1 1 d . . .
H12A H -0.0816 0.4730 0.2713 0.072 Uiso 1 1 calc R . .
H12B H -0.1230 0.4044 0.2689 0.072 Uiso 1 1 calc R . .
C13 C -0.07907(11) 0.3348(3) 0.24018(13) 0.0529(8) Uani 1 1 d . . .
C14 C -0.08319(12) 0.2306(3) 0.24425(14) 0.0561(9) Uani 1 1 d . . .
C15 C -0.07025(12) 0.1668(3) 0.21110(14) 0.0617(9) Uani 1 1 d . . .
C16 C -0.05584(14) 0.2056(3) 0.17297(15) 0.0681(10) Uani 1 1 d . . .
H16 H -0.0472 0.1631 0.1512 0.082 Uiso 1 1 calc R . .
C17 C -0.05448(13) 0.3071(3) 0.16755(15) 0.0688(10) Uani 1 1 d . . .
H17 H -0.0462 0.3332 0.1407 0.083 Uiso 1 1 calc R . .
C18 C -0.06504(12) 0.3723(3) 0.20060(14) 0.0581(9) Uani 1 1 d . B .
C19 C -0.09284(15) 0.5467(3) 0.18363(15) 0.0669(10) Uani 1 1 d . B .
C20 C -0.0576(2) -0.0020(3) 0.1894(2) 0.1006(16) Uani 1 1 d . . .
H20A H -0.0764 0.0056 0.1524 0.151 Uiso 1 1 calc R . .
H20B H -0.0604 -0.0693 0.2004 0.151 Uiso 1 1 calc R . .
H20C H -0.0259 0.0116 0.1951 0.151 Uiso 1 1 calc R . .
C21 C 0.00737(12) 0.1479(3) 0.46369(14) 0.0590(9) Uani 1 1 d . . .
H21A H -0.0047 0.1607 0.4911 0.071 Uiso 1 1 calc R . .
H21B H 0.0045 0.0765 0.4563 0.071 Uiso 1 1 calc R . .
C22 C 0.02734(11) 0.4180(2) 0.45836(14) 0.0556(9) Uani 1 1 d . . .
H22A H 0.0357 0.4833 0.4490 0.067 Uiso 1 1 calc R . .
H22B H 0.0197 0.4269 0.4895 0.067 Uiso 1 1 calc R . .
C23 C 0.10864(12) 0.3942(3) 0.47487(14) 0.0552(9) Uani 1 1 d . . .
C24 C 0.12792(12) 0.2461(3) 0.52310(14) 0.0585(9) Uani 1 1 d . . .
C25 C 0.08568(14) 0.1186(3) 0.46798(14) 0.0605(9) Uani 1 1 d . . .
C26 C 0.07538(12) 0.2672(2) 0.50877(14) 0.0551(9) Uani 1 1 d . . .
C27 C 0.15489(14) 0.2177(3) 0.58181(17) 0.0672(10) Uani 1 1 d . . .
C28 C 0.16703(18) 0.0877(4) 0.64353(18) 0.0927(14) Uani 1 1 d . . .
H28A H 0.2001 0.0825 0.6529 0.111 Uiso 1 1 calc R . .
H28B H 0.1615 0.1330 0.6684 0.111 Uiso 1 1 calc R . .
C29 C 0.1482(2) -0.0093(5) 0.6463(3) 0.158(3) Uani 1 1 d . . .
H29A H 0.1156 -0.0034 0.6380 0.237 Uiso 1 1 calc R . .
H29B H 0.1630 -0.0359 0.6815 0.237 Uiso 1 1 calc R . .
H29C H 0.1534 -0.0536 0.6213 0.237 Uiso 1 1 calc R . .
C30 C 0.06562(13) 0.2974(3) 0.55811(15) 0.0639(10) Uani 1 1 d . A .
C31 C 0.0434(6) 0.2521(11) 0.6295(5) 0.119(6) Uani 0.60 1 d PD A 1
H31A H 0.0739 0.2641 0.6561 0.143 Uiso 0.60 1 calc PR A 1
H31B H 0.0249 0.3120 0.6262 0.143 Uiso 0.60 1 calc PR A 1
C32 C 0.0225(4) 0.1693(6) 0.6444(4) 0.098(3) Uani 0.60 1 d PD A 1
H32A H -0.0060 0.1527 0.6158 0.147 Uiso 0.60 1 calc PR A 1
H32B H 0.0162 0.1866 0.6753 0.147 Uiso 0.60 1 calc PR A 1
H32C H 0.0429 0.1127 0.6522 0.147 Uiso 0.60 1 calc PR A 1
C31' C 0.0291(6) 0.2620(11) 0.6172(6) 0.062(4) Uani 0.40 1 d PDU A 2
H31C H 0.0328 0.3338 0.6227 0.074 Uiso 0.40 1 calc PR A 2
H31D H -0.0031 0.2444 0.6078 0.074 Uiso 0.40 1 calc PR A 2
C32' C 0.0587(8) 0.2069(18) 0.6636(8) 0.157(7) Uani 0.40 1 d PDU A 2
H32D H 0.0687 0.1459 0.6526 0.236 Uiso 0.40 1 calc PR A 2
H32E H 0.0418 0.1914 0.6857 0.236 Uiso 0.40 1 calc PR A 2
H32F H 0.0851 0.2471 0.6832 0.236 Uiso 0.40 1 calc PR A 2
C33 C 0.18954(12) 0.3391(3) 0.50606(15) 0.0646(10) Uani 1 1 d . . .
H33A H 0.2110 0.3012 0.5355 0.078 Uiso 1 1 calc R . .
H33B H 0.2007 0.4077 0.5094 0.078 Uiso 1 1 calc R . .
C34 C 0.16870(14) 0.1275(3) 0.48189(17) 0.0719(11) Uani 1 1 d . . .
H34A H 0.1632 0.0599 0.4677 0.086 Uiso 1 1 calc R . .
H34B H 0.1935 0.1248 0.5165 0.086 Uiso 1 1 calc R . .
C35 C 0.18967(12) 0.2957(3) 0.45488(15) 0.0661(10) Uani 1 1 d . . .
C36 C 0.18314(13) 0.1930(3) 0.44562(15) 0.0697(10) Uani 1 1 d . . .
C37 C 0.18813(14) 0.1517(4) 0.40023(18) 0.0813(12) Uani 1 1 d . . .
C38 C 0.19751(16) 0.2144(5) 0.36487(19) 0.0909(14) Uani 1 1 d . . .
H38 H 0.2016 0.1875 0.3354 0.109 Uiso 1 1 calc R . .
C39 C 0.20079(15) 0.3156(4) 0.37323(18) 0.0882(13) Uani 1 1 d . . .
H39 H 0.2057 0.3571 0.3484 0.106 Uiso 1 1 calc R . .
C40 C 0.19695(13) 0.3575(4) 0.41771(16) 0.0730(11) Uani 1 1 d . C .
C41 C 0.22705(15) 0.5270(4) 0.41932(18) 0.0869(13) Uani 1 1 d . C .
C42 C 0.2224(2) 0.6329(5) 0.4373(3) 0.1030(16) Uani 1 1 d D . .
C43 C 0.1859(2) 0.0032(5) 0.3497(2) 0.126(2) Uani 1 1 d . . .
H43A H 0.1606 0.0258 0.3188 0.190 Uiso 1 1 calc R . .
H43B H 0.1843 -0.0683 0.3527 0.190 Uiso 1 1 calc R . .
H43C H 0.2145 0.0209 0.3464 0.190 Uiso 1 1 calc R . .
C44 C -0.07894(19) 0.6518(4) 0.1741(2) 0.0883(13) Uani 1 1 d D . .
F1 F -0.1080(5) 0.7178(6) 0.1738(9) 0.140(5) Uani 0.54 1 d PD B 1
F2 F -0.0384(4) 0.6756(11) 0.2035(7) 0.155(8) Uani 0.54 1 d PD B 1
F3 F -0.0784(6) 0.6578(7) 0.1254(3) 0.117(3) Uani 0.54 1 d PD B 1
F1' F -0.0393(6) 0.6615(10) 0.1734(13) 0.182(13) Uani 0.46 1 d PD B 2
F2' F -0.1089(7) 0.6963(15) 0.1364(10) 0.217(10) Uani 0.46 1 d PD B 2
F3' F -0.0760(10) 0.7055(11) 0.2165(8) 0.164(5) Uani 0.46 1 d PD B 2
F4 F 0.2324(5) 0.7037(9) 0.4105(5) 0.135(4) Uani 0.63 1 d PD C 1
F5 F 0.2527(3) 0.6406(9) 0.4873(3) 0.129(3) Uani 0.63 1 d PD C 1
F6 F 0.1829(2) 0.6520(10) 0.4391(5) 0.122(4) Uani 0.63 1 d PD C 1
F4' F 0.2610(6) 0.668(2) 0.4710(8) 0.245(18) Uani 0.37 1 d PD C 2
F5' F 0.1901(6) 0.6541(18) 0.4541(9) 0.178(13) Uani 0.37 1 d PD C 2
F6' F 0.2135(9) 0.687(2) 0.3937(7) 0.190(12) Uani 0.37 1 d PD C 2
N1 N -0.01369(9) 0.38300(19) 0.41490(11) 0.0519(7) Uani 1 1 d . . .
N2 N -0.06633(10) 0.3811(2) 0.33331(11) 0.0568(7) Uani 1 1 d . . .
N3 N -0.02118(10) 0.2011(2) 0.41584(11) 0.0555(7) Uani 1 1 d . . .
N4 N -0.08062(10) 0.2050(2) 0.33729(11) 0.0546(7) Uani 1 1 d . . .
N5 N 0.06750(9) 0.35276(19) 0.47248(11) 0.0529(7) Uani 1 1 d . . .
N6 N 0.14466(10) 0.3386(2) 0.51016(11) 0.0584(7) Uani 1 1 d . . .
N7 N 0.12699(10) 0.1650(2) 0.48756(12) 0.0625(8) Uani 1 1 d . . .
N8 N 0.05483(10) 0.1735(2) 0.48369(11) 0.0574(7) Uani 1 1 d . . .
N9 N 0.19771(11) 0.4628(3) 0.42579(13) 0.0786(9) Uani 1 1 d . . .
H9 H 0.1769 0.4870 0.4359 0.094 Uiso 1 1 calc R C .
N10 N -0.06003(11) 0.4773(2) 0.19330(12) 0.0645(8) Uani 1 1 d . . .
H10 H -0.0333 0.4975 0.1953 0.077 Uiso 1 1 calc R B .
O1 O -0.00849(8) 0.49735(17) 0.35336(10) 0.0624(6) Uani 1 1 d . . .
O2 O -0.03455(9) 0.06491(19) 0.35960(11) 0.0736(7) Uani 1 1 d . . .
O3 O -0.04452(10) 0.3592(2) 0.49901(12) 0.0833(8) Uani 1 1 d . . .
O4 O -0.08876(9) 0.2308(2) 0.45799(10) 0.0744(8) Uani 1 1 d . . .
O5 O -0.16348(10) 0.2803(2) 0.33597(13) 0.0884(9) Uani 1 1 d . . .
O6 O -0.12834(9) 0.4138(2) 0.38372(12) 0.0779(8) Uani 1 1 d . . .
O7 O 0.11357(8) 0.46707(19) 0.45098(10) 0.0654(7) Uani 1 1 d . . .
O8 O 0.07593(10) 0.0432(2) 0.44143(11) 0.0787(8) Uani 1 1 d . . .
O9 O 0.18052(13) 0.2739(2) 0.61380(12) 0.0997(10) Uani 1 1 d . . .
O10 O 0.14522(10) 0.1260(2) 0.59016(11) 0.0824(8) Uani 1 1 d . . .
O11 O 0.07587(12) 0.3794(2) 0.57701(12) 0.0942(9) Uani 1 1 d . . .
O12 O 0.04675(10) 0.2271(2) 0.57648(11) 0.0796(8) Uani 1 1 d D . .
O13 O -0.13161(10) 0.5329(2) 0.18319(12) 0.0852(8) Uani 1 1 d . . .
O15 O 0.25754(13) 0.5076(3) 0.40449(17) 0.1196(12) Uani 1 1 d . . .
O17 O 0.18355(12) 0.0495(3) 0.39581(14) 0.1055(10) Uani 1 1 d . . .
O18 O -0.07271(10) 0.06631(19) 0.21949(11) 0.0797(8) Uani 1 1 d . . .
C45 C 0.1970(6) 0.6153(12) 0.2556(12) 0.262(13) Uani 0.60 1 d PD C 1
H45A H 0.1727 0.6262 0.2212 0.315 Uiso 0.60 1 calc PR C 1
H45B H 0.1830 0.6137 0.2819 0.315 Uiso 0.60 1 calc PR C 1
C46 C 0.2300(5) 0.6981(9) 0.2675(7) 0.166(5) Uani 0.60 1 d PD C 1
H46A H 0.2389 0.7088 0.2375 0.199 Uiso 0.60 1 calc PR C 1
H46B H 0.2575 0.6802 0.2978 0.199 Uiso 0.60 1 calc PR C 1
Cl1 Cl 0.22378(14) 0.4995(3) 0.25555(14) 0.1408(11) Uani 0.60 1 d PD C 1
Cl2 Cl 0.20751(18) 0.8082(4) 0.2813(2) 0.1733(18) Uani 0.60 1 d PD C 1
C45' C 0.2249(9) 0.620(2) 0.2791(9) 0.174(9) Uani 0.40 1 d PDU C 2
H45C H 0.2168 0.5722 0.3013 0.208 Uiso 0.40 1 calc PR C 2
H45D H 0.2468 0.6667 0.3027 0.208 Uiso 0.40 1 calc PR C 2
C46' C 0.1829(9) 0.6758(16) 0.2478(11) 0.201(12) Uani 0.40 1 d PDU C 2
H46C H 0.1567 0.6359 0.2470 0.242 Uiso 0.40 1 calc PR C 2
H46D H 0.1816 0.6790 0.2116 0.242 Uiso 0.40 1 calc PR C 2
Cl1' Cl 0.2536(3) 0.5531(8) 0.2450(3) 0.235(4) Uani 0.40 1 d PD C 2
Cl2' Cl 0.1743(3) 0.7985(7) 0.2663(3) 0.1733(18) Uani 0.40 1 d PD C 2

loop_
_atom_site_aniso_label
_atom_site_aniso_U_11
_atom_site_aniso_U_22
_atom_site_aniso_U_33
_atom_site_aniso_U_23
_atom_site_aniso_U_13
_atom_site_aniso_U_12
C1 0.057(2) 0.0446(17) 0.065(2) -0.0076(17) 0.0374(19) -0.0051(16)
C2 0.0504(18) 0.0525(19) 0.056(2) -0.0051(15) 0.0287(16) -0.0056(15)
C3 0.064(2) 0.056(2) 0.060(2) -0.0017(19) 0.032(2) -0.0082(18)
C4 0.059(2) 0.0542(19) 0.052(2) -0.0008(16) 0.0289(17) -0.0068(16)
C5 0.062(2) 0.065(2) 0.060(2) -0.004(2) 0.0324(19) -0.0104(19)
C6 0.105(4) 0.141(4) 0.105(4) 0.009(3) 0.074(3) -0.021(3)
C7 0.134(5) 0.142(5) 0.217(8) 0.065(5) 0.117(6) 0.003(4)
C8 0.062(2) 0.070(2) 0.060(2) 0.000(2) 0.025(2) -0.009(2)
C9 0.080(3) 0.087(3) 0.110(4) -0.004(3) 0.038(3) 0.017(2)
C10 0.095(4) 0.154(5) 0.109(4) -0.009(4) 0.059(3) 0.013(3)
C11 0.064(2) 0.065(2) 0.055(2) -0.0059(18) 0.0242(19) -0.0145(17)
C12 0.070(2) 0.061(2) 0.056(2) 0.0032(17) 0.0311(19) -0.0031(18)
C13 0.0499(19) 0.059(2) 0.048(2) -0.0008(16) 0.0162(16) -0.0058(15)
C14 0.055(2) 0.061(2) 0.053(2) -0.0010(17) 0.0211(17) -0.0053(16)
C15 0.069(2) 0.058(2) 0.060(2) -0.0047(18) 0.0264(19) -0.0082(18)
C16 0.085(3) 0.068(2) 0.062(2) -0.0086(19) 0.040(2) -0.006(2)
C17 0.081(3) 0.072(3) 0.067(3) 0.001(2) 0.044(2) -0.008(2)
C18 0.058(2) 0.062(2) 0.059(2) 0.0039(17) 0.0272(18) -0.0045(16)
C19 0.073(3) 0.071(3) 0.063(2) 0.0079(19) 0.032(2) 0.001(2)
C20 0.150(5) 0.065(3) 0.106(4) -0.011(2) 0.070(4) 0.007(3)
C21 0.065(2) 0.053(2) 0.059(2) 0.0037(17) 0.0242(19) -0.0111(17)
C22 0.057(2) 0.0512(19) 0.067(2) -0.0127(17) 0.0323(19) -0.0063(16)
C23 0.059(2) 0.061(2) 0.054(2) -0.0094(18) 0.0308(19) -0.0066(18)
C24 0.062(2) 0.064(2) 0.054(2) -0.0036(17) 0.0278(18) -0.0006(17)
C25 0.076(3) 0.058(2) 0.051(2) 0.0014(18) 0.028(2) 0.005(2)
C26 0.062(2) 0.057(2) 0.054(2) -0.0080(16) 0.0299(18) -0.0074(16)
C27 0.071(2) 0.074(3) 0.059(3) 0.001(2) 0.027(2) 0.002(2)
C28 0.108(4) 0.102(3) 0.070(3) 0.025(2) 0.035(3) 0.005(3)
C29 0.139(5) 0.159(6) 0.152(6) 0.071(5) 0.028(5) -0.044(4)
C30 0.066(2) 0.071(3) 0.063(2) -0.004(2) 0.033(2) -0.003(2)
C31 0.158(14) 0.145(10) 0.089(9) 0.062(7) 0.087(10) 0.094(10)
C32 0.149(8) 0.081(5) 0.103(6) 0.004(5) 0.093(6) -0.008(5)
C31' 0.070(7) 0.069(7) 0.058(7) 0.001(6) 0.037(6) -0.006(6)
C32' 0.160(11) 0.179(11) 0.147(11) -0.001(8) 0.074(9) 0.026(8)
C33 0.056(2) 0.080(2) 0.060(2) 0.0005(19) 0.0240(18) -0.0002(18)
C34 0.070(2) 0.078(3) 0.071(3) -0.001(2) 0.030(2) 0.015(2)
C35 0.048(2) 0.093(3) 0.062(2) -0.001(2) 0.0256(18) 0.0038(19)
C36 0.059(2) 0.094(3) 0.060(2) -0.002(2) 0.0259(19) 0.013(2)
C37 0.065(3) 0.110(4) 0.071(3) -0.010(3) 0.028(2) 0.017(2)
C38 0.078(3) 0.139(5) 0.064(3) -0.008(3) 0.035(2) 0.005(3)
C39 0.074(3) 0.130(4) 0.067(3) 0.009(3) 0.034(2) 0.000(3)
C40 0.056(2) 0.104(3) 0.064(3) 0.004(2) 0.029(2) 0.004(2)
C41 0.068(3) 0.125(4) 0.078(3) 0.014(3) 0.040(2) -0.004(3)
C42 0.101(5) 0.114(5) 0.104(5) 0.008(4) 0.050(4) -0.018(4)
C43 0.136(5) 0.144(5) 0.096(4) -0.042(3) 0.040(4) 0.036(4)
C44 0.105(4) 0.074(3) 0.092(4) 0.006(3) 0.044(4) 0.007(3)
F1 0.159(10) 0.062(4) 0.241(16) 0.022(8) 0.124(12) 0.026(6)
F2 0.140(12) 0.100(8) 0.157(9) 0.029(7) -0.022(9) -0.046(8)
F3 0.160(8) 0.102(6) 0.097(5) 0.017(4) 0.059(6) -0.030(6)
F1' 0.21(2) 0.069(5) 0.38(4) 0.000(13) 0.23(3) -0.011(9)
F2' 0.22(2) 0.169(17) 0.190(18) 0.102(15) 0.000(14) 0.013(11)
F3' 0.219(15) 0.102(7) 0.219(15) -0.052(9) 0.138(14) -0.036(9)
F4 0.184(8) 0.099(5) 0.162(9) 0.020(6) 0.109(8) -0.034(6)
F5 0.115(6) 0.145(6) 0.120(5) -0.024(4) 0.036(5) -0.021(5)
F6 0.084(5) 0.118(7) 0.167(7) -0.017(5) 0.051(4) 0.008(4)
F4' 0.203(19) 0.24(3) 0.33(4) -0.14(3) 0.15(2) -0.091(18)
F5' 0.27(3) 0.130(14) 0.24(2) 0.006(12) 0.22(2) -0.021(14)
F6' 0.26(3) 0.143(14) 0.188(17) -0.001(13) 0.104(16) -0.054(15)
N1 0.0561(17) 0.0484(15) 0.0566(18) -0.0026(13) 0.0275(15) -0.0086(13)
N2 0.0656(18) 0.0577(16) 0.0523(18) -0.0049(14) 0.0284(15) -0.0138(14)
N3 0.0650(17) 0.0516(16) 0.0532(18) -0.0023(14) 0.0259(15) -0.0062(14)
N4 0.0621(18) 0.0542(16) 0.0523(18) -0.0038(14) 0.0271(15) -0.0094(14)
N5 0.0572(17) 0.0542(16) 0.0540(17) -0.0037(13) 0.0287(14) -0.0049(13)
N6 0.0554(17) 0.0715(19) 0.0532(18) 0.0008(15) 0.0259(15) -0.0009(15)
N7 0.066(2) 0.0651(18) 0.0622(19) -0.0057(15) 0.0307(16) 0.0018(16)
N8 0.0618(18) 0.0544(16) 0.0590(18) -0.0009(14) 0.0261(15) -0.0036(14)
N9 0.067(2) 0.099(3) 0.078(2) 0.010(2) 0.0372(19) 0.0003(19)
N10 0.0677(19) 0.0640(19) 0.070(2) 0.0048(15) 0.0355(17) -0.0049(16)
O1 0.0728(16) 0.0516(13) 0.0765(17) 0.0000(12) 0.0438(14) -0.0063(12)
O2 0.0843(18) 0.0584(16) 0.0796(19) -0.0120(13) 0.0326(15) -0.0001(13)
O3 0.102(2) 0.091(2) 0.0763(19) -0.0287(16) 0.0551(17) -0.0262(16)
O4 0.0784(17) 0.0895(18) 0.0720(18) -0.0003(14) 0.0473(15) -0.0254(15)
O5 0.0616(17) 0.110(2) 0.096(2) -0.0266(18) 0.0320(16) -0.0140(16)
O6 0.0724(17) 0.0731(17) 0.095(2) -0.0140(15) 0.0396(16) 0.0020(14)
O7 0.0622(15) 0.0686(15) 0.0715(17) 0.0090(13) 0.0321(13) -0.0080(12)
O8 0.0894(19) 0.0685(17) 0.0774(19) -0.0148(15) 0.0303(16) 0.0055(14)
O9 0.126(3) 0.092(2) 0.0582(19) -0.0020(16) 0.0085(18) -0.0171(19)
O10 0.092(2) 0.0804(19) 0.0676(19) 0.0131(15) 0.0215(16) -0.0095(15)
O11 0.126(3) 0.092(2) 0.087(2) -0.0298(17) 0.065(2) -0.0322(19)
O12 0.105(2) 0.0768(17) 0.0807(19) 0.0010(14) 0.0615(18) -0.0030(15)
O13 0.078(2) 0.091(2) 0.087(2) 0.0141(16) 0.0326(17) 0.0096(16)
O15 0.103(2) 0.142(3) 0.149(3) 0.006(2) 0.087(3) -0.010(2)
O17 0.123(3) 0.107(3) 0.099(2) -0.0257(19) 0.056(2) 0.020(2)
O18 0.114(2) 0.0611(16) 0.0783(19) -0.0102(13) 0.0531(17) -0.0087(14)
C45 0.110(13) 0.32(3) 0.34(3) 0.09(3) 0.068(17) 0.040(18)
C46 0.126(10) 0.134(11) 0.219(15) -0.009(10) 0.044(10) -0.023(8)
Cl1 0.149(3) 0.145(2) 0.110(2) -0.0146(17) 0.027(2) 0.019(2)
Cl2 0.237(6) 0.148(2) 0.130(3) -0.011(2) 0.064(4) 0.008(4)
C45' 0.172(13) 0.176(13) 0.173(12) 0.005(9) 0.065(9) -0.005(9)
C46' 0.212(15) 0.207(15) 0.204(14) 0.025(9) 0.099(10) 0.017(9)
Cl1' 0.193(7) 0.352(12) 0.128(5) -0.047(6) 0.025(5) 0.078(7)
Cl2' 0.237(6) 0.148(2) 0.130(3) -0.011(2) 0.064(4) 0.008(4)

loop_
_atom_type_symbol
_atom_type_description
_atom_type_scat_dispersion_real
_atom_type_scat_dispersion_imag
_atom_type_scat_source
C C 0.0033 0.0016 'International Tables Vol C Tables 4.2.6.8 and 6.1.1.4'
H H 0.0000 0.0000 'International Tables Vol C Tables 4.2.6.8 and 6.1.1.4'
N N 0.0061 0.0033 'International Tables Vol C Tables 4.2.6.8 and 6.1.1.4'
O O 0.0106 0.0060 'International Tables Vol C Tables 4.2.6.8 and 6.1.1.4'
Cl Cl 0.1484 0.1585 'International Tables Vol C Tables 4.2.6.8 and 6.1.1.4'
F F 0.0171 0.0103 'International Tables Vol C Tables 4.2.6.8 and 6.1.1.4'

loop_
_geom_angle_atom_site_label_1
_geom_angle_atom_site_label_2
_geom_angle_atom_site_label_3
_geom_angle
_geom_angle_site_symmetry_1
_geom_angle_site_symmetry_3
_geom_angle_publ_flag
O1 C1 N2 126.1(3) . . ?
O1 C1 N1 125.6(3) . . ?
N2 C1 N1 108.3(3) . . ?
N1 C2 N3 114.4(3) . . ?
N1 C2 C5 112.9(3) . . ?
N3 C2 C5 109.0(3) . . ?
N1 C2 C4 102.7(2) . . ?
N3 C2 C4 102.5(2) . . ?
C5 C2 C4 114.9(3) . . ?
O2 C3 N4 126.8(3) . . ?
O2 C3 N3 124.4(3) . . ?
N4 C3 N3 108.8(3) . . ?
N4 C4 N2 112.8(3) . . ?
N4 C4 C8 112.0(3) . . ?
N2 C4 C8 108.9(3) . . ?
N4 C4 C2 104.3(3) . . ?
N2 C4 C2 102.7(2) . . ?
C8 C4 C2 115.9(3) . . ?
O3 C5 O4 125.7(3) . . ?
O3 C5 C2 124.5(3) . . ?
O4 C5 C2 109.6(3) . . ?
C7 C6 O4 109.5(5) . . ?
C7 C6 H6A 109.8 . . ?
O4 C6 H6A 109.8 . . ?
C7 C6 H6B 109.8 . . ?
O4 C6 H6B 109.8 . . ?
H6A C6 H6B 108.2 . . ?
C6 C7 H7A 109.5 . . ?
C6 C7 H7B 109.5 . . ?
H7A C7 H7B 109.5 . . ?
C6 C7 H7C 109.5 . . ?
H7A C7 H7C 109.5 . . ?
H7B C7 H7C 109.5 . . ?
O5 C8 O6 126.1(4) . . ?
O5 C8 C4 124.0(4) . . ?
O6 C8 C4 109.9(3) . . ?
O6 C9 C10 112.6(4) . . ?
O6 C9 H9A 109.1 . . ?
C10 C9 H9A 109.1 . . ?
O6 C9 H9B 109.1 . . ?
C10 C9 H9B 109.1 . . ?
H9A C9 H9B 107.8 . . ?
C9 C10 H10A 109.5 . . ?
C9 C10 H10B 109.5 . . ?
H10A C10 H10B 109.5 . . ?
C9 C10 H10C 109.5 . . ?
H10A C10 H10C 109.5 . . ?
H10B C10 H10C 109.5 . . ?
N4 C11 C14 117.1(3) . . ?
N4 C11 H11A 108.0 . . ?
C14 C11 H11A 108.0 . . ?
N4 C11 H11B 108.0 . . ?
C14 C11 H11B 108.0 . . ?
H11A C11 H11B 107.3 . . ?
N2 C12 C13 114.1(3) . . ?
N2 C12 H12A 108.7 . . ?
C13 C12 H12A 108.7 . . ?
N2 C12 H12B 108.7 . . ?
C13 C12 H12B 108.7 . . ?
H12A C12 H12B 107.6 . . ?
C18 C13 C14 118.6(3) . . ?
C18 C13 C12 120.5(3) . . ?
C14 C13 C12 120.8(3) . . ?
C13 C14 C15 119.4(3) . . ?
C13 C14 C11 122.5(3) . . ?
C15 C14 C11 118.0(3) . . ?
O18 C15 C16 123.3(3) . . ?
O18 C15 C14 116.0(3) . . ?
C16 C15 C14 120.7(3) . . ?
C17 C16 C15 119.1(3) . . ?
C17 C16 H16 120.5 . . ?
C15 C16 H16 120.5 . . ?
C16 C17 C18 122.0(3) . . ?
C16 C17 H17 119.0 . . ?
C18 C17 H17 119.0 . . ?
C17 C18 C13 119.9(3) . . ?
C17 C18 N10 117.4(3) . . ?
C13 C18 N10 122.6(3) . . ?
O13 C19 N10 125.8(4) . . ?
O13 C19 C44 119.0(4) . . ?
N10 C19 C44 115.2(4) . . ?
O18 C20 H20A 109.5 . . ?
O18 C20 H20B 109.5 . . ?
H20A C20 H20B 109.5 . . ?
O18 C20 H20C 109.5 . . ?
H20A C20 H20C 109.5 . . ?
H20B C20 H20C 109.5 . . ?
N8 C21 N3 115.2(3) . . ?
N8 C21 H21A 108.5 . . ?
N3 C21 H21A 108.5 . . ?
N8 C21 H21B 108.5 . . ?
N3 C21 H21B 108.5 . . ?
H21A C21 H21B 107.5 . . ?
N5 C22 N1 115.5(3) . . ?
N5 C22 H22A 108.4 . . ?
N1 C22 H22A 108.4 . . ?
N5 C22 H22B 108.4 . . ?
N1 C22 H22B 108.4 . . ?
H22A C22 H22B 107.5 . . ?
O7 C23 N5 127.0(3) . . ?
O7 C23 N6 124.5(3) . . ?
N5 C23 N6 108.5(3) . . ?
N6 C24 N7 113.4(3) . . ?
N6 C24 C27 110.9(3) . . ?
N7 C24 C27 112.0(3) . . ?
N6 C24 C26 103.3(3) . . ?
N7 C24 C26 102.3(3) . . ?
C27 C24 C26 114.4(3) . . ?
O8 C25 N7 127.3(3) . . ?
O8 C25 N8 124.7(4) . . ?
N7 C25 N8 107.9(3) . . ?
N8 C26 N5 114.9(3) . . ?
N8 C26 C30 116.0(3) . . ?
N5 C26 C30 110.2(3) . . ?
N8 C26 C24 101.5(3) . . ?
N5 C26 C24 101.6(3) . . ?
C30 C26 C24 111.4(3) . . ?
O9 C27 O10 126.7(4) . . ?
O9 C27 C24 123.5(4) . . ?
O10 C27 C24 109.8(3) . . ?
C29 C28 O10 108.9(4) . . ?
C29 C28 H28A 109.9 . . ?
O10 C28 H28A 109.9 . . ?
C29 C28 H28B 109.9 . . ?
O10 C28 H28B 109.9 . . ?
H28A C28 H28B 108.3 . . ?
C28 C29 H29A 109.5 . . ?
C28 C29 H29B 109.5 . . ?
H29A C29 H29B 109.5 . . ?
C28 C29 H29C 109.5 . . ?
H29A C29 H29C 109.5 . . ?
H29B C29 H29C 109.5 . . ?
O11 C30 O12 125.3(4) . . ?
O11 C30 C26 120.3(3) . . ?
O12 C30 C26 114.4(3) . . ?
C32 C31 O12 107.8(10) . . ?
C32 C31 H31A 110.1 . . ?
O12 C31 H31A 110.1 . . ?
C32 C31 H31B 110.1 . . ?
O12 C31 H31B 110.1 . . ?
H31A C31 H31B 108.5 . . ?
C32' C31' O12 101.3(13) . . ?
C32' C31' H31C 111.5 . . ?
O12 C31' H31C 111.5 . . ?
C32' C31' H31D 111.5 . . ?
O12 C31' H31D 111.5 . . ?
H31C C31' H31D 109.3 . . ?
C31' C32' H32D 109.5 . . ?
C31' C32' H32E 109.5 . . ?
H32D C32' H32E 109.5 . . ?
C31' C32' H32F 109.5 . . ?
H32D C32' H32F 109.5 . . ?
H32E C32' H32F 109.5 . . ?
N6 C33 C35 114.1(3) . . ?
N6 C33 H33A 108.7 . . ?
C35 C33 H33A 108.7 . . ?
N6 C33 H33B 108.7 . . ?
C35 C33 H33B 108.7 . . ?
H33A C33 H33B 107.6 . . ?
N7 C34 C36 111.8(3) . . ?
N7 C34 H34A 109.3 . . ?
C36 C34 H34A 109.3 . . ?
N7 C34 H34B 109.3 . . ?
C36 C34 H34B 109.3 . . ?
H34A C34 H34B 107.9 . . ?
C40 C35 C36 120.3(4) . . ?
C40 C35 C33 120.2(4) . . ?
C36 C35 C33 119.5(3) . . ?
C35 C36 C37 118.9(4) . . ?
C35 C36 C34 120.7(3) . . ?
C37 C36 C34 120.3(4) . . ?
O17 C37 C38 125.5(4) . . ?
O17 C37 C36 114.9(4) . . ?
C38 C37 C36 119.5(5) . . ?
C39 C38 C37 120.2(4) . . ?
C39 C38 H38 119.9 . . ?
C37 C38 H38 119.9 . . ?
C38 C39 C40 121.4(4) . . ?
C38 C39 H39 119.3 . . ?
C40 C39 H39 119.3 . . ?
C39 C40 C35 119.4(4) . . ?
C39 C40 N9 122.3(4) . . ?
C35 C40 N9 118.1(4) . . ?
O15 C41 N9 126.1(5) . . ?
O15 C41 C42 119.7(5) . . ?
N9 C41 C42 113.9(4) . . ?
F6 C42 F5' 17.3(15) . . ?
F6 C42 F4' 123.7(15) . . ?
F5' C42 F4' 108.4(13) . . ?
F6 C42 F4 108.4(8) . . ?
F5' C42 F4 115.2(14) . . ?
F4' C42 F4 77.0(13) . . ?
F6 C42 F6' 92.6(16) . . ?
F5' C42 F6' 105.7(13) . . ?
F4' C42 F6' 105.0(11) . . ?
F4 C42 F6' 28.0(12) . . ?
F6 C42 F5 105.6(8) . . ?
F5' C42 F5 88.3(13) . . ?
F4' C42 F5 30.8(13) . . ?
F4 C42 F5 106.7(9) . . ?
F6' C42 F5 134.3(13) . . ?
F6 C42 C41 114.0(7) . . ?
F5' C42 C41 120.1(12) . . ?
F4' C42 C41 113.0(15) . . ?
F4 C42 C41 114.9(8) . . ?
F6' C42 C41 103.3(15) . . ?
F5 C42 C41 106.5(7) . . ?
O17 C43 H43A 109.5 . . ?
O17 C43 H43B 109.5 . . ?
H43A C43 H43B 109.5 . . ?
O17 C43 H43C 109.5 . . ?
H43A C43 H43C 109.5 . . ?
H43B C43 H43C 109.5 . . ?
F2' C44 F1' 112.2(9) . . ?
F2' C44 F2 131.8(10) . . ?
F1' C44 F2 38.7(9) . . ?
F2' C44 F1 49.2(11) . . ?
F1' C44 F1 129.9(9) . . ?
F2 C44 F1 112.2(8) . . ?
F2' C44 F3' 104.0(10) . . ?
F1' C44 F3' 102.3(8) . . ?
F2 C44 F3' 65.7(8) . . ?
F1 C44 F3' 56.4(7) . . ?
F2' C44 F3 56.0(13) . . ?
F1' C44 F3 66.1(10) . . ?
F2 C44 F3 103.3(8) . . ?
F1 C44 F3 103.2(8) . . ?
F3' C44 F3 143.7(7) . . ?
F2' C44 C19 113.9(9) . . ?
F1' C44 C19 116.5(8) . . ?
F2 C44 C19 114.2(6) . . ?
F1 C44 C19 113.2(6) . . ?
F3' C44 C19 106.3(7) . . ?
F3 C44 C19 109.7(5) . . ?
C42 F4 Cl2 145.4(9) . . ?
C42 F6' Cl2' 169.7(16) . . ?
C1 N1 C2 112.4(3) . . ?
C1 N1 C22 120.9(3) . . ?
C2 N1 C22 126.7(3) . . ?
C1 N2 C4 113.4(3) . . ?
C1 N2 C12 123.7(3) . . ?
C4 N2 C12 122.8(3) . . ?
C3 N3 C21 120.1(3) . . ?
C3 N3 C2 111.6(3) . . ?
C21 N3 C2 124.0(3) . . ?
C3 N4 C4 112.6(3) . . ?
C3 N4 C11 121.4(3) . . ?
C4 N4 C11 122.6(3) . . ?
C23 N5 C22 118.0(3) . . ?
C23 N5 C26 111.3(3) . . ?
C22 N5 C26 123.5(3) . . ?
C23 N6 C24 110.7(3) . . ?
C23 N6 C33 120.1(3) . . ?
C24 N6 C33 118.4(3) . . ?
C25 N7 C24 112.5(3) . . ?
C25 N7 C34 124.2(3) . . ?
C24 N7 C34 122.4(3) . . ?
C25 N8 C21 120.0(3) . . ?
C25 N8 C26 111.1(3) . . ?
C21 N8 C26 127.0(3) . . ?
C41 N9 C40 126.5(4) . . ?
C41 N9 H9 116.7 . . ?
C40 N9 H9 116.7 . . ?
C19 N10 C18 126.2(3) . . ?
C19 N10 H10 116.9 . . ?
C18 N10 H10 116.9 . . ?
C5 O4 C6 116.6(3) . . ?
C8 O6 C9 119.4(3) . . ?
C27 O10 C28 117.1(3) . . ?
C30 O12 C31' 114.2(6) . . ?
C30 O12 C31 114.1(6) . . ?
C31' O12 C31 17.7(10) . . ?
C37 O17 C43 118.0(4) . . ?
C15 O18 C20 118.8(3) . . ?
C46 C45 Cl1 111.6(11) . . ?
C46 C45 H45A 109.3 . . ?
Cl1 C45 H45A 109.3 . . ?
C46 C45 H45B 109.3 . . ?
Cl1 C45 H45B 109.3 . . ?
H45A C45 H45B 108.0 . . ?
C45 C46 Cl2 112.3(11) . . ?
C45 C46 H46A 109.1 . . ?
Cl2 C46 H46A 109.1 . . ?
C45 C46 H46B 109.1 . . ?
Cl2 C46 H46B 109.1 . . ?
H46A C46 H46B 107.9 . . ?
C46 Cl2 F4 85.8(7) . . ?
C46' C45' Cl1' 118.2(17) . . ?
C46' C45' H45C 107.8 . . ?
Cl1' C45' H45C 107.8 . . ?
C46' C45' H45D 107.8 . . ?
Cl1' C45' H45D 107.8 . . ?
H45C C45' H45D 107.1 . . ?
C45' C46' Cl2' 120.3(19) . . ?
C45' C46' H46C 107.2 . . ?
Cl2' C46' H46C 107.2 . . ?
C45' C46' H46D 107.2 . . ?
Cl2' C46' H46D 107.2 . . ?
H46C C46' H46D 106.9 . . ?
C46' Cl2' F6' 81.7(11) . . ?

loop_
_geom_bond_atom_site_label_1
_geom_bond_atom_site_label_2
_geom_bond_distance
_geom_bond_site_symmetry_2
_geom_bond_publ_flag
C1 O1 1.220(4) . ?
C1 N2 1.343(4) . ?
C1 N1 1.382(4) . ?
C2 N1 1.441(4) . ?
C2 N3 1.459(4) . ?
C2 C5 1.554(5) . ?
C2 C4 1.569(5) . ?
C3 O2 1.208(4) . ?
C3 N4 1.358(5) . ?
C3 N3 1.400(5) . ?
C4 N4 1.437(4) . ?
C4 N2 1.445(4) . ?
C4 C8 1.539(5) . ?
C5 O3 1.181(4) . ?
C5 O4 1.312(4) . ?
C6 C7 1.429(8) . ?
C6 O4 1.481(5) . ?
C6 H6A 0.9700 . ?
C6 H6B 0.9700 . ?
C7 H7A 0.9600 . ?
C7 H7B 0.9600 . ?
C7 H7C 0.9600 . ?
C8 O5 1.182(4) . ?
C8 O6 1.322(4) . ?
C9 O6 1.438(5) . ?
C9 C10 1.469(7) . ?
C9 H9A 0.9700 . ?
C9 H9B 0.9700 . ?
C10 H10A 0.9600 . ?
C10 H10B 0.9600 . ?
C10 H10C 0.9600 . ?
C11 N4 1.446(4) . ?
C11 C14 1.514(5) . ?
C11 H11A 0.9700 . ?
C11 H11B 0.9700 . ?
C12 N2 1.455(5) . ?
C12 C13 1.512(5) . ?
C12 H12A 0.9700 . ?
C12 H12B 0.9700 . ?
C13 C18 1.399(5) . ?
C13 C14 1.403(5) . ?
C14 C15 1.406(5) . ?
C15 O18 1.366(4) . ?
C15 C16 1.378(5) . ?
C16 C17 1.365(5) . ?
C16 H16 0.9300 . ?
C17 C18 1.377(5) . ?
C17 H17 0.9300 . ?
C18 N10 1.431(5) . ?
C19 O13 1.221(5) . ?
C19 N10 1.332(5) . ?
C19 C44 1.518(6) . ?
C20 O18 1.418(5) . ?
C20 H20A 0.9600 . ?
C20 H20B 0.9600 . ?
C20 H20C 0.9600 . ?
C21 N8 1.416(4) . ?
C21 N3 1.456(4) . ?
C21 H21A 0.9700 . ?
C21 H21B 0.9700 . ?
C22 N5 1.455(4) . ?
C22 N1 1.455(4) . ?
C22 H22A 0.9700 . ?
C22 H22B 0.9700 . ?
C23 O7 1.210(4) . ?
C23 N5 1.379(4) . ?
C23 N6 1.387(5) . ?
C24 N6 1.435(5) . ?
C24 N7 1.444(5) . ?
C24 C27 1.546(6) . ?
C24 C26 1.564(5) . ?
C25 O8 1.208(4) . ?
C25 N7 1.347(5) . ?
C25 N8 1.399(4) . ?
C26 N8 1.452(4) . ?
C26 N5 1.468(4) . ?
C26 C30 1.539(5) . ?
C27 O9 1.198(5) . ?
C27 O10 1.300(5) . ?
C28 C29 1.435(7) . ?
C28 O10 1.445(5) . ?
C28 H28A 0.9700 . ?
C28 H28B 0.9700 . ?
C29 H29A 0.9600 . ?
C29 H29B 0.9600 . ?
C29 H29C 0.9600 . ?
C30 O11 1.199(4) . ?
C30 O12 1.304(4) . ?
C31 C32 1.418(14) . ?
C31 O12 1.522(12) . ?
C31 H31A 0.9700 . ?
C31 H31B 0.9700 . ?
C32 H32A 0.9600 . ?
C32 H32B 0.9600 . ?
C32 H32C 0.9600 . ?
C31' C32' 1.451(17) . ?
C31' O12 1.488(14) . ?
C31' H31C 0.9700 . ?
C31' H31D 0.9700 . ?
C32' H32D 0.9600 . ?
C32' H32E 0.9600 . ?
C32' H32F 0.9600 . ?
C33 N6 1.449(4) . ?
C33 C35 1.509(5) . ?
C33 H33A 0.9700 . ?
C33 H33B 0.9700 . ?
C34 N7 1.458(5) . ?
C34 C36 1.509(6) . ?
C34 H34A 0.9700 . ?
C34 H34B 0.9700 . ?
C35 C40 1.388(5) . ?
C35 C36 1.394(6) . ?
C36 C37 1.414(6) . ?
C37 O17 1.370(6) . ?
C37 C38 1.387(7) . ?
C38 C39 1.366(7) . ?
C38 H38 0.9300 . ?
C39 C40 1.379(6) . ?
C39 H39 0.9300 . ?
C40 N9 1.420(5) . ?
C41 O15 1.195(5) . ?
C41 N9 1.314(5) . ?
C41 C42 1.519(8) . ?
C42 F6 1.280(8) . ?
C42 F5' 1.288(13) . ?
C42 F4' 1.298(12) . ?
C42 F4 1.301(9) . ?
C42 F6' 1.327(13) . ?
C42 F5 1.335(10) . ?
C43 O17 1.427(6) . ?
C43 H43A 0.9600 . ?
C43 H43B 0.9600 . ?
C43 H43C 0.9600 . ?
C44 F2' 1.250(10) . ?
C44 F1' 1.255(10) . ?
C44 F2 1.257(9) . ?
C44 F1 1.262(8) . ?
C44 F3' 1.330(9) . ?
C44 F3 1.333(8) . ?
F4 Cl2 3.584(11) . ?
F6' Cl2' 3.538(17) . ?
N9 H9 0.8600 . ?
N10 H10 0.8600 . ?
C45 C46 1.461(13) . ?
C45 Cl1 1.757(16) . ?
C45 H45A 0.9700 . ?
C45 H45B 0.9700 . ?
C46 Cl2 1.728(12) . ?
C46 H46A 0.9700 . ?
C46 H46B 0.9700 . ?
C45' C46' 1.474(14) . ?
C45' Cl1' 1.753(17) . ?
C45' H45C 0.9700 . ?
C45' H45D 0.9700 . ?
C46' Cl2' 1.763(18) . ?
C46' H46C 0.9700 . ?
C46' H46D 0.9700 . ?

loop_
_geom_hbond_atom_site_label_D
_geom_hbond_atom_site_label_H
_geom_hbond_atom_site_label_A
_geom_hbond_distance_DH
_geom_hbond_distance_HA
_geom_hbond_distance_DA
_geom_hbond_angle_DHA
_geom_hbond_site_symmetry_A
N10 H10 O1 0.86 2.18 2.885(4) 138.6 2
N9 H9 O7 0.86 2.18 2.958(4) 149.8 .

loop_
_geom_torsion_atom_site_label_1
_geom_torsion_atom_site_label_2
_geom_torsion_atom_site_label_3
_geom_torsion_atom_site_label_4
_geom_torsion
_geom_torsion_site_symmetry_1
_geom_torsion_site_symmetry_2
_geom_torsion_site_symmetry_3
_geom_torsion_site_symmetry_4
_geom_torsion_publ_flag
N1 C2 C4 N4 124.2(2) . . . . ?
N3 C2 C4 N4 5.3(3) . . . . ?
C5 C2 C4 N4 -112.9(3) . . . . ?
N1 C2 C4 N2 6.3(3) . . . . ?
N3 C2 C4 N2 -112.6(3) . . . . ?
C5 C2 C4 N2 129.3(3) . . . . ?
N1 C2 C4 C8 -112.2(3) . . . . ?
N3 C2 C4 C8 128.9(3) . . . . ?
C5 C2 C4 C8 10.8(4) . . . . ?
N1 C2 C5 O3 -11.6(5) . . . . ?
N3 C2 C5 O3 116.7(4) . . . . ?
C4 C2 C5 O3 -129.0(4) . . . . ?
N1 C2 C5 O4 172.9(3) . . . . ?
N3 C2 C5 O4 -58.8(4) . . . . ?
C4 C2 C5 O4 55.6(4) . . . . ?
N4 C4 C8 O5 -7.5(5) . . . . ?
N2 C4 C8 O5 117.9(4) . . . . ?
C2 C4 C8 O5 -127.0(4) . . . . ?
N4 C4 C8 O6 172.9(3) . . . . ?
N2 C4 C8 O6 -61.7(4) . . . . ?
C2 C4 C8 O6 53.4(4) . . . . ?
N2 C12 C13 C18 -128.9(3) . . . . ?
N2 C12 C13 C14 51.6(4) . . . . ?
C18 C13 C14 C15 4.2(5) . . . . ?
C12 C13 C14 C15 -176.3(3) . . . . ?
C18 C13 C14 C11 -172.6(3) . . . . ?
C12 C13 C14 C11 6.8(5) . . . . ?
N4 C11 C14 C13 -59.5(5) . . . . ?
N4 C11 C14 C15 123.6(4) . . . . ?
C13 C14 C15 O18 176.3(3) . . . . ?
C11 C14 C15 O18 -6.7(5) . . . . ?
C13 C14 C15 C16 -3.3(5) . . . . ?
C11 C14 C15 C16 173.7(3) . . . . ?
O18 C15 C16 C17 -179.9(3) . . . . ?
C14 C15 C16 C17 -0.3(6) . . . . ?
C15 C16 C17 C18 3.0(6) . . . . ?
C16 C17 C18 C13 -2.0(6) . . . . ?
C16 C17 C18 N10 176.6(3) . . . . ?
C14 C13 C18 C17 -1.7(5) . . . . ?
C12 C13 C18 C17 178.9(3) . . . . ?
C14 C13 C18 N10 179.8(3) . . . . ?
C12 C13 C18 N10 0.3(5) . . . . ?
N6 C24 C26 N8 138.7(3) . . . . ?
N7 C24 C26 N8 20.7(3) . . . . ?
C27 C24 C26 N8 -100.6(3) . . . . ?
N6 C24 C26 N5 20.0(3) . . . . ?
N7 C24 C26 N5 -98.0(3) . . . . ?
C27 C24 C26 N5 140.7(3) . . . . ?
N6 C24 C26 C30 -97.3(3) . . . . ?
N7 C24 C26 C30 144.7(3) . . . . ?
C27 C24 C26 C30 23.4(4) . . . . ?
N6 C24 C27 O9 11.7(5) . . . . ?
N7 C24 C27 O9 139.5(4) . . . . ?
C26 C24 C27 O9 -104.7(5) . . . . ?
N6 C24 C27 O10 -168.4(3) . . . . ?
N7 C24 C27 O10 -40.7(4) . . . . ?
C26 C24 C27 O10 75.2(4) . . . . ?
N8 C26 C30 O11 -170.0(4) . . . . ?
N5 C26 C30 O11 -37.4(5) . . . . ?
C24 C26 C30 O11 74.6(5) . . . . ?
N8 C26 C30 O12 11.1(5) . . . . ?
N5 C26 C30 O12 143.7(3) . . . . ?
C24 C26 C30 O12 -104.3(4) . . . . ?
N6 C33 C35 C40 111.0(4) . . . . ?
N6 C33 C35 C36 -70.0(5) . . . . ?
C40 C35 C36 C37 5.6(5) . . . . ?
C33 C35 C36 C37 -173.5(3) . . . . ?
C40 C35 C36 C34 -171.5(3) . . . . ?
C33 C35 C36 C34 9.5(5) . . . . ?
N7 C34 C36 C35 54.0(5) . . . . ?
N7 C34 C36 C37 -123.0(4) . . . . ?
C35 C36 C37 O17 176.7(3) . . . . ?
C34 C36 C37 O17 -6.3(5) . . . . ?
C35 C36 C37 C38 -2.6(6) . . . . ?
C34 C36 C37 C38 174.4(4) . . . . ?
O17 C37 C38 C39 179.3(4) . . . . ?
C36 C37 C38 C39 -1.6(6) . . . . ?
C37 C38 C39 C40 2.9(7) . . . . ?
C38 C39 C40 C35 0.1(6) . . . . ?
C38 C39 C40 N9 -176.5(4) . . . . ?
C36 C35 C40 C39 -4.4(6) . . . . ?
C33 C35 C40 C39 174.6(4) . . . . ?
C36 C35 C40 N9 172.3(3) . . . . ?
C33 C35 C40 N9 -8.6(5) . . . . ?
O15 C41 C42 F6 162.8(7) . . . . ?
N9 C41 C42 F6 -22.1(9) . . . . ?
O15 C41 C42 F5' -179.0(13) . . . . ?
N9 C41 C42 F5' -3.9(14) . . . . ?
O15 C41 C42 F4' -49.1(15) . . . . ?
N9 C41 C42 F4' 126.0(13) . . . . ?
O15 C41 C42 F4 36.8(10) . . . . ?
N9 C41 C42 F4 -148.1(8) . . . . ?
O15 C41 C42 F6' 63.8(13) . . . . ?
N9 C41 C42 F6' -121.1(12) . . . . ?
O15 C41 C42 F5 -81.2(7) . . . . ?
N9 C41 C42 F5 94.0(7) . . . . ?
O13 C19 C44 F2' -45(2) . . . . ?
N10 C19 C44 F2' 137(2) . . . . ?
O13 C19 C44 F1' -177.9(17) . . . . ?
N10 C19 C44 F1' 3.9(17) . . . . ?
O13 C19 C44 F2 139.2(13) . . . . ?
N10 C19 C44 F2 -39.1(13) . . . . ?
O13 C19 C44 F1 9.2(13) . . . . ?
N10 C19 C44 F1 -169.1(12) . . . . ?
O13 C19 C44 F3' 69.0(16) . . . . ?
N10 C19 C44 F3' -109.3(15) . . . . ?
O13 C19 C44 F3 -105.5(9) . . . . ?
N10 C19 C44 F3 76.3(10) . . . . ?
F6 C42 F4 Cl2 -73.2(16) . . . . ?
F5' C42 F4 Cl2 -90.4(17) . . . . ?
F4' C42 F4 Cl2 165.2(19) . . . . ?
F6' C42 F4 Cl2 -15(3) . . . . ?
F5 C42 F4 Cl2 173.5(12) . . . . ?
C41 C42 F4 Cl2 55.7(16) . . . . ?
F6 C42 F6' Cl2' -65(11) . . . . ?
F5' C42 F6' Cl2' -77(11) . . . . ?
F4' C42 F6' Cl2' 169(10) . . . . ?
F4 C42 F6' Cl2' 169(14) . . . . ?
C41 C42 F6' Cl2' 50(11) . . . . ?
O1 C1 N1 C2 -176.3(3) . . . . ?
N2 C1 N1 C2 3.0(3) . . . . ?
O1 C1 N1 C22 0.7(5) . . . . ?
N2 C1 N1 C22 -180.0(3) . . . . ?
N3 C2 N1 C1 104.3(3) . . . . ?
C5 C2 N1 C1 -130.3(3) . . . . ?
C4 C2 N1 C1 -5.9(3) . . . . ?
N3 C2 N1 C22 -72.5(4) . . . . ?
C5 C2 N1 C22 52.9(4) . . . . ?
C4 C2 N1 C22 177.3(3) . . . . ?
N5 C22 N1 C1 -106.8(3) . . . . ?
N5 C22 N1 C2 69.8(4) . . . . ?
O1 C1 N2 C4 -179.0(3) . . . . ?
N1 C1 N2 C4 1.7(4) . . . . ?
O1 C1 N2 C12 2.1(5) . . . . ?
N1 C1 N2 C12 -177.2(3) . . . . ?
N4 C4 N2 C1 -116.8(3) . . . . ?
C8 C4 N2 C1 118.2(3) . . . . ?
C2 C4 N2 C1 -5.2(3) . . . . ?
N4 C4 N2 C12 62.1(4) . . . . ?
C8 C4 N2 C12 -62.9(4) . . . . ?
C2 C4 N2 C12 173.7(3) . . . . ?
C13 C12 N2 C1 99.7(4) . . . . ?
C13 C12 N2 C4 -79.1(4) . . . . ?
O2 C3 N3 C21 -21.8(5) . . . . ?
N4 C3 N3 C21 158.3(3) . . . . ?
O2 C3 N3 C2 -179.4(3) . . . . ?
N4 C3 N3 C2 0.7(3) . . . . ?
N8 C21 N3 C3 118.8(3) . . . . ?
N8 C21 N3 C2 -86.5(4) . . . . ?
N1 C2 N3 C3 -114.1(3) . . . . ?
C5 C2 N3 C3 118.5(3) . . . . ?
C4 C2 N3 C3 -3.7(3) . . . . ?
N1 C2 N3 C21 89.3(4) . . . . ?
C5 C2 N3 C21 -38.1(4) . . . . ?
C4 C2 N3 C21 -160.3(3) . . . . ?
O2 C3 N4 C4 -176.8(3) . . . . ?
N3 C3 N4 C4 3.2(4) . . . . ?
O2 C3 N4 C11 -17.3(5) . . . . ?
N3 C3 N4 C11 162.6(3) . . . . ?
N2 C4 N4 C3 105.3(3) . . . . ?
C8 C4 N4 C3 -131.4(3) . . . . ?
C2 C4 N4 C3 -5.4(3) . . . . ?
N2 C4 N4 C11 -53.9(4) . . . . ?
C8 C4 N4 C11 69.4(4) . . . . ?
C2 C4 N4 C11 -164.5(3) . . . . ?
C14 C11 N4 C3 -87.7(4) . . . . ?
C14 C11 N4 C4 69.6(4) . . . . ?
O7 C23 N5 C22 -26.3(5) . . . . ?
N6 C23 N5 C22 153.3(3) . . . . ?
O7 C23 N5 C26 -177.7(3) . . . . ?
N6 C23 N5 C26 1.9(3) . . . . ?
N1 C22 N5 C23 127.5(3) . . . . ?
N1 C22 N5 C26 -84.8(4) . . . . ?
N8 C26 N5 C23 -122.5(3) . . . . ?
C30 C26 N5 C23 104.3(3) . . . . ?
C24 C26 N5 C23 -13.8(3) . . . . ?
N8 C26 N5 C22 88.0(4) . . . . ?
C30 C26 N5 C22 -45.2(4) . . . . ?
C24 C26 N5 C22 -163.3(3) . . . . ?
O7 C23 N6 C24 -167.8(3) . . . . ?
N5 C23 N6 C24 12.6(4) . . . . ?
O7 C23 N6 C33 -24.0(5) . . . . ?
N5 C23 N6 C33 156.4(3) . . . . ?
N7 C24 N6 C23 89.4(3) . . . . ?
C27 C24 N6 C23 -143.7(3) . . . . ?
C26 C24 N6 C23 -20.6(3) . . . . ?
N7 C24 N6 C33 -55.1(4) . . . . ?
C27 C24 N6 C33 71.9(4) . . . . ?
C26 C24 N6 C33 -165.1(3) . . . . ?
C35 C33 N6 C23 -63.3(4) . . . . ?
C35 C33 N6 C24 77.8(4) . . . . ?
O8 C25 N7 C24 -172.7(4) . . . . ?
N8 C25 N7 C24 7.4(4) . . . . ?
O8 C25 N7 C34 -3.3(6) . . . . ?
N8 C25 N7 C34 176.7(3) . . . . ?
N6 C24 N7 C25 -128.6(3) . . . . ?
C27 C24 N7 C25 105.0(3) . . . . ?
C26 C24 N7 C25 -18.1(4) . . . . ?
N6 C24 N7 C34 61.8(4) . . . . ?
C27 C24 N7 C34 -64.6(4) . . . . ?
C26 C24 N7 C34 172.4(3) . . . . ?
C36 C34 N7 C25 111.1(4) . . . . ?
C36 C34 N7 C24 -80.5(4) . . . . ?
O8 C25 N8 C21 -6.9(5) . . . . ?
N7 C25 N8 C21 173.0(3) . . . . ?
O8 C25 N8 C26 -172.0(3) . . . . ?
N7 C25 N8 C26 7.9(4) . . . . ?
N3 C21 N8 C25 -92.1(4) . . . . ?
N3 C21 N8 C26 70.4(4) . . . . ?
N5 C26 N8 C25 90.6(3) . . . . ?
C30 C26 N8 C25 -138.9(3) . . . . ?
C24 C26 N8 C25 -18.1(3) . . . . ?
N5 C26 N8 C21 -73.2(4) . . . . ?
C30 C26 N8 C21 57.2(5) . . . . ?
C24 C26 N8 C21 178.1(3) . . . . ?
O15 C41 N9 C40 1.6(7) . . . . ?
C42 C41 N9 C40 -173.2(4) . . . . ?
C39 C40 N9 C41 -46.4(6) . . . . ?
C35 C40 N9 C41 137.0(4) . . . . ?
O13 C19 N10 C18 5.5(6) . . . . ?
C44 C19 N10 C18 -176.3(4) . . . . ?
C17 C18 N10 C19 123.3(4) . . . . ?
C13 C18 N10 C19 -58.0(5) . . . . ?
O3 C5 O4 C6 -1.9(6) . . . . ?
C2 C5 O4 C6 173.5(3) . . . . ?
C7 C6 O4 C5 172.3(4) . . . . ?
O5 C8 O6 C9 -4.1(6) . . . . ?
C4 C8 O6 C9 175.5(3) . . . . ?
C10 C9 O6 C8 83.6(5) . . . . ?
O9 C27 O10 C28 0.8(6) . . . . ?
C24 C27 O10 C28 -179.0(3) . . . . ?
C29 C28 O10 C27 173.3(5) . . . . ?
O11 C30 O12 C31' 12.4(9) . . . . ?
C26 C30 O12 C31' -168.8(8) . . . . ?
O11 C30 O12 C31 -7.0(8) . . . . ?
C26 C30 O12 C31 171.8(7) . . . . ?
C32' C31' O12 C30 -115.5(13) . . . . ?
C32' C31' O12 C31 -22(3) . . . . ?
C32 C31 O12 C30 -179.9(8) . . . . ?
C32 C31 O12 C31' 86(4) . . . . ?
C38 C37 O17 C43 -3.8(7) . . . . ?
C36 C37 O17 C43 177.0(4) . . . . ?
C16 C15 O18 C20 3.2(6) . . . . ?
C14 C15 O18 C20 -176.4(4) . . . . ?
Cl1 C45 C46 Cl2 -167.5(12) . . . . ?
C45 C46 Cl2 F4 79.1(18) . . . . ?
C42 F4 Cl2 C46 -65.8(15) . . . . ?
Cl1' C45' C46' Cl2' -136(2) . . . . ?
C45' C46' Cl2' F6' -44(3) . . . . ?
C42 F6' Cl2' C46' -51(11) . . . . ?
